data_8107308
loop_
_publ_author_name
'Liu, Juan'
'Chen, Sai'
'Wang, Meng'
'Yuan, Wei-Hua'
'Li, Honglei'

_publ_section_title
;
 The crystal structure of 3,7-dihydroxy-9-methoxy-4a-methyl-4aH-benzo[c]
 chromene-2,6-dione ---dichloromethane (1/1), C16H14Cl2O6
;
_journal_issue 6
_journal_name_full 'Zeitschrift f\"ur Kristallographie - New Crystal Structures'
_journal_page_first 1117
_journal_page_last 1118
_journal_paper_doi 10.1515/ncrs-2022-0418
_journal_volume 237
_journal_year 2022
_chemical_formula_moiety 'C15 H12 O6, C H2 Cl2'
_chemical_formula_sum 'C16 H14 Cl2 O6'
_chemical_formula_weight 373.17
_space_group_crystal_system monoclinic
_space_group_IT_number 14
_space_group_name_Hall '-P 2ybc'
_space_group_name_H-M_alt 'P 1 21/c 1'
_atom_sites_solution_hydrogens geom
_atom_sites_solution_primary direct
_atom_sites_solution_secondary difmap
_cell_angle_alpha 90
_cell_angle_beta 115.942(2)
_cell_angle_gamma 90
_cell_formula_units_Z 4
_cell_length_a 8.9847(19)
_cell_length_b 18.284(4)
_cell_length_c 11.107(3)
_cell_measurement_reflns_used 9082
_cell_measurement_temperature 273(2)
_cell_measurement_theta_max 26.50
_cell_measurement_theta_min 2.23
_cell_volume 1640.8(7)
_computing_molecular_graphics 'Olex2 1.3 (Dolomanov et al., 2009)'
_computing_publication_material 'Olex2 1.3 (Dolomanov et al., 2009)'
_computing_structure_refinement 'SHELXL 2018/3 (Sheldrick, 2015)'
_computing_structure_solution 'SHELXT 2018/2 (Sheldrick, 2018)'
_diffrn_ambient_temperature 273.15
_diffrn_measured_fraction_theta_full 0.997
_diffrn_measured_fraction_theta_max 0.995
_diffrn_measurement_device_type 'Bruker APEX-II CCD'
_diffrn_measurement_method '\w scans'
_diffrn_radiation_type MoK\a
_diffrn_radiation_wavelength 0.71073
_diffrn_reflns_av_R_equivalents 0.0187
_diffrn_reflns_av_unetI/netI 0.0211
_diffrn_reflns_Laue_measured_fraction_full 0.997
_diffrn_reflns_Laue_measured_fraction_max 0.995
_diffrn_reflns_limit_h_max 11
_diffrn_reflns_limit_h_min -11
_diffrn_reflns_limit_k_max 22
_diffrn_reflns_limit_k_min -17
_diffrn_reflns_limit_l_max 13
_diffrn_reflns_limit_l_min -13
_diffrn_reflns_number 9082
_diffrn_reflns_point_group_measured_fraction_full 0.997
_diffrn_reflns_point_group_measured_fraction_max 0.995
_diffrn_reflns_theta_full 25.242
_diffrn_reflns_theta_max 26.499
_diffrn_reflns_theta_min 2.228
_diffrn_source 'fine-focus sealed tube'
_diffrn_standards_number 0
_exptl_absorpt_coefficient_mu 0.425
_exptl_absorpt_correction_T_max 0.8484
_exptl_absorpt_correction_T_min 0.7845
_exptl_absorpt_correction_type none
_exptl_crystal_density_diffrn 1.511
_exptl_crystal_density_method 'not measured'
_exptl_crystal_description block
_exptl_crystal_F_000 768
_exptl_crystal_size_max 0.6
_exptl_crystal_size_mid 0.6
_exptl_crystal_size_min 0.4
_refine_diff_density_max 0.433
_refine_diff_density_min -0.502
_refine_diff_density_rms 0.051
_refine_ls_extinction_coef .
_refine_ls_extinction_method none
_refine_ls_goodness_of_fit_ref 1.040
_refine_ls_hydrogen_treatment constr
_refine_ls_matrix_type full
_refine_ls_number_parameters 221
_refine_ls_number_reflns 3381
_refine_ls_number_restraints 0
_refine_ls_restrained_S_all 1.040
_refine_ls_R_factor_all 0.0610
_refine_ls_R_factor_gt 0.0473
_refine_ls_shift/su_max 0.002
_refine_ls_shift/su_mean 0.000
_refine_ls_structure_factor_coef Fsqd
_refine_ls_weighting_details 'w=1/[\s^2^(Fo^2^)+(0.0649P)^2^+0.9041P] where P=(Fo^2^+2Fc^2^)/3'
_refine_ls_weighting_scheme calc
_refine_ls_wR_factor_gt 0.1248
_refine_ls_wR_factor_ref 0.1358
_reflns_Friedel_coverage 0.000
_reflns_Friedel_fraction_full .
_reflns_Friedel_fraction_max .
_reflns_number_gt 2691
_reflns_number_total 3381
_reflns_threshold_expression 'I > 2\s(I)'
_cod_data_source_file suppl_j_ncrs-2022-0418_suppl.cif
_cod_data_source_block p21c
_cod_original_cell_volume 1640.7(7)
_cod_database_code 8107308
_shelx_space_group_comment
;
The symmetry employed for this shelxl refinement is uniquely defined
by the following loop, which should always be used as a source of
symmetry information in preference to the above space-group names.
They are only intended as comments.
;
_shelx_estimated_absorpt_t_max 0.848
_shelx_estimated_absorpt_t_min 0.785
_olex2_refinement_description
;
1. Fixed Uiso
 At 1.2 times of:
  All C(H) groups, All C(H,H) groups
 At 1.5 times of:
  All C(H,H,H) groups, All O(H) groups
2.a Secondary CH2 refined with riding coordinates:
 C16(H16A,H16B)
2.b Aromatic/amide H refined with riding coordinates:
 C2(H2A), C5(H5A), C8(H8), C10(H10)
2.c Idealised Me refined as rotating group:
 C14(H14A,H14B,H14C), C15(H15A,H15B,H15C)
2.d Idealised tetrahedral OH refined as rotating group:
 O2(H2), O5(H5)
;
_olex2_submission_special_instructions 'No special instructions were received'

loop_
_space_group_symop_operation_xyz
'x, y, z'
'-x, y+1/2, -z+1/2'
'-x, -y, -z'
'x, -y-1/2, z-1/2'

loop_
_atom_site_label
_atom_site_type_symbol
_atom_site_fract_x
_atom_site_fract_y
_atom_site_fract_z
_atom_site_U_iso_or_equiv
_atom_site_adp_type
_atom_site_occupancy
_atom_site_site_symmetry_order
_atom_site_calc_flag
_atom_site_refinement_flags_posn
_atom_site_refinement_flags_adp
_atom_site_refinement_flags_occupancy
_atom_site_disorder_assembly
_atom_site_disorder_group
C1 C 0.3475(3) 0.64101(11) 0.67713(19) 0.0380(5) Uani 1 1 d . . . . .
C2 C 0.4069(3) 0.66159(13) 0.8211(2) 0.0474(5) Uani 1 1 d . . . . .
H2A H 0.462287 0.705694 0.851398 0.057 Uiso 1 1 calc R U . . .
C3 C 0.3822(3) 0.61821(13) 0.9068(2) 0.0441(5) Uani 1 1 d . . . . .
C4 C 0.3147(3) 0.54387(12) 0.8701(2) 0.0426(5) Uani 1 1 d . . . . .
C5 C 0.2807(3) 0.51836(12) 0.7355(2) 0.0406(5) Uani 1 1 d . . . . .
H5A H 0.243896 0.470670 0.710935 0.049 Uiso 1 1 calc R U . . .
C6 C 0.3011(2) 0.56187(11) 0.64671(19) 0.0348(4) Uani 1 1 d . . . . .
C7 C 0.2779(3) 0.53801(11) 0.51289(19) 0.0354(4) Uani 1 1 d . . . . .
C8 C 0.1787(3) 0.48014(12) 0.4454(2) 0.0421(5) Uani 1 1 d . . . . .
H8 H 0.121254 0.454140 0.483687 0.051 Uiso 1 1 calc R U . . .
C9 C 0.1643(3) 0.46036(12) 0.3184(2) 0.0427(5) Uani 1 1 d . . . . .
C10 C 0.2483(3) 0.49823(12) 0.2598(2) 0.0446(5) Uani 1 1 d . . . . .
H10 H 0.237945 0.484940 0.175654 0.054 Uiso 1 1 calc R U . . .
C11 C 0.3484(3) 0.55648(12) 0.3284(2) 0.0405(5) Uani 1 1 d . . . . .
C12 C 0.3643(3) 0.57801(11) 0.45461(19) 0.0363(4) Uani 1 1 d . . . . .
C13 C 0.4759(3) 0.63741(11) 0.5261(2) 0.0390(5) Uani 1 1 d . . . . .
C14 C 0.2025(3) 0.69049(13) 0.5913(2) 0.0531(6) Uani 1 1 d . . . . .
H14A H 0.236715 0.740707 0.607569 0.080 Uiso 1 1 calc R U . . .
H14B H 0.112252 0.682522 0.614027 0.080 Uiso 1 1 calc R U . . .
H14C H 0.167518 0.679309 0.498390 0.080 Uiso 1 1 calc R U . . .
C15 C 0.0447(4) 0.37962(17) 0.1308(3) 0.0668(8) Uani 1 1 d . . . . .
H15A H 0.002696 0.419544 0.068879 0.100 Uiso 1 1 calc R U . . .
H15B H -0.031350 0.339349 0.100190 0.100 Uiso 1 1 calc R U . . .
H15C H 0.150129 0.364629 0.136792 0.100 Uiso 1 1 calc R U . . .
O1 O 0.48593(19) 0.65877(8) 0.64487(14) 0.0428(4) Uani 1 1 d . . . . .
O2 O 0.4191(3) 0.64085(10) 1.03263(16) 0.0639(5) Uani 1 1 d . . . . .
H2 H 0.398690 0.607983 1.073400 0.096 Uiso 1 1 calc R U . . .
O3 O 0.2942(2) 0.50546(10) 0.95164(16) 0.0579(5) Uani 1 1 d . . . . .
O4 O 0.0637(2) 0.40260(10) 0.26065(16) 0.0569(5) Uani 1 1 d . . . . .
O5 O 0.4293(2) 0.59183(10) 0.26814(16) 0.0546(4) Uani 1 1 d . . . . .
H5 H 0.490919 0.622716 0.319255 0.082 Uiso 1 1 calc R U . . .
O6 O 0.5651(2) 0.66846(9) 0.48549(17) 0.0525(4) Uani 1 1 d . . . . .
C16 C -0.2044(4) 0.6940(2) 0.1712(3) 0.0839(10) Uani 1 1 d . . . . .
H16A H -0.286731 0.661832 0.106888 0.101 Uiso 1 1 calc R U . . .
H16B H -0.224726 0.743024 0.134180 0.101 Uiso 1 1 calc R U . . .
Cl1 Cl -0.22673(9) 0.69349(4) 0.32053(8) 0.0703(2) Uani 1 1 d . . . . .
Cl2 Cl -0.01065(12) 0.66619(7) 0.19446(9) 0.0991(4) Uani 1 1 d . . . . .

loop_
_atom_site_aniso_label
_atom_site_aniso_U_11
_atom_site_aniso_U_22
_atom_site_aniso_U_33
_atom_site_aniso_U_23
_atom_site_aniso_U_13
_atom_site_aniso_U_12
C1 0.0469(12) 0.0381(11) 0.0319(10) -0.0005(8) 0.0198(9) -0.0027(9)
C2 0.0624(15) 0.0442(12) 0.0362(11) -0.0096(9) 0.0221(10) -0.0109(10)
C3 0.0502(13) 0.0534(13) 0.0281(10) -0.0059(9) 0.0167(9) -0.0053(10)
C4 0.0437(12) 0.0504(13) 0.0350(10) 0.0032(9) 0.0183(9) -0.0008(9)
C5 0.0471(12) 0.0387(11) 0.0372(11) -0.0032(8) 0.0195(9) -0.0051(9)
C6 0.0346(10) 0.0391(10) 0.0298(9) -0.0011(8) 0.0131(8) 0.0004(8)
C7 0.0387(11) 0.0358(10) 0.0312(9) -0.0013(8) 0.0149(8) 0.0023(8)
C8 0.0454(12) 0.0443(12) 0.0382(11) -0.0042(9) 0.0198(9) -0.0044(9)
C9 0.0433(12) 0.0428(12) 0.0367(10) -0.0083(9) 0.0126(9) 0.0007(9)
C10 0.0519(13) 0.0502(12) 0.0307(10) -0.0048(9) 0.0171(9) 0.0062(10)
C11 0.0459(12) 0.0447(12) 0.0332(10) 0.0036(9) 0.0194(9) 0.0073(9)
C12 0.0393(11) 0.0386(11) 0.0313(9) 0.0012(8) 0.0159(8) 0.0039(8)
C13 0.0458(12) 0.0383(11) 0.0350(10) 0.0022(8) 0.0195(9) 0.0025(9)
C14 0.0654(16) 0.0463(13) 0.0493(13) 0.0025(10) 0.0266(12) 0.0118(11)
C15 0.0701(18) 0.0709(18) 0.0535(15) -0.0307(13) 0.0216(13) -0.0073(14)
O1 0.0499(9) 0.0455(8) 0.0353(7) -0.0044(6) 0.0208(7) -0.0113(7)
O2 0.0925(14) 0.0694(12) 0.0347(8) -0.0124(8) 0.0322(9) -0.0243(10)
O3 0.0761(12) 0.0631(11) 0.0410(8) 0.0060(8) 0.0317(8) -0.0104(9)
O4 0.0645(11) 0.0562(10) 0.0466(9) -0.0199(8) 0.0211(8) -0.0130(8)
O5 0.0701(12) 0.0632(11) 0.0415(8) -0.0040(7) 0.0346(8) -0.0105(8)
O6 0.0618(11) 0.0545(9) 0.0524(9) -0.0043(7) 0.0354(8) -0.0134(8)
C16 0.0636(19) 0.125(3) 0.0615(17) 0.0337(18) 0.0259(15) 0.0152(18)
Cl1 0.0660(5) 0.0795(5) 0.0714(5) 0.0040(4) 0.0357(4) -0.0062(3)
Cl2 0.0748(6) 0.1519(10) 0.0755(5) 0.0030(5) 0.0375(5) 0.0170(6)

loop_
_atom_type_symbol
_atom_type_description
_atom_type_scat_dispersion_real
_atom_type_scat_dispersion_imag
_atom_type_scat_source
C C 0.0033 0.0016 'International Tables Vol C Tables 4.2.6.8 and 6.1.1.4'
H H 0.0000 0.0000 'International Tables Vol C Tables 4.2.6.8 and 6.1.1.4'
Cl Cl 0.1484 0.1585 'International Tables Vol C Tables 4.2.6.8 and 6.1.1.4'
O O 0.0106 0.0060 'International Tables Vol C Tables 4.2.6.8 and 6.1.1.4'

loop_
_geom_angle_atom_site_label_1
_geom_angle_atom_site_label_2
_geom_angle_atom_site_label_3
_geom_angle
_geom_angle_site_symmetry_1
_geom_angle_site_symmetry_3
C2 C1 C6 114.63(17) . .
C2 C1 C14 109.03(19) . .
C6 C1 C14 110.66(18) . .
O1 C1 C2 105.08(17) . .
O1 C1 C6 109.75(16) . .
O1 C1 C14 107.31(17) . .
C1 C2 H2A 119.3 . .
C3 C2 C1 121.5(2) . .
C3 C2 H2A 119.3 . .
C2 C3 C4 122.02(19) . .
C2 C3 O2 121.0(2) . .
O2 C3 C4 117.01(19) . .
C5 C4 C3 116.97(18) . .
O3 C4 C3 120.2(2) . .
O3 C4 C5 122.8(2) . .
C4 C5 H5A 119.1 . .
C6 C5 C4 121.8(2) . .
C6 C5 H5A 119.1 . .
C5 C6 C1 121.32(18) . .
C5 C6 C7 124.17(19) . .
C7 C6 C1 114.50(17) . .
C8 C7 C6 123.32(19) . .
C8 C7 C12 120.24(18) . .
C12 C7 C6 116.43(18) . .
C7 C8 H8 120.1 . .
C7 C8 C9 119.9(2) . .
C9 C8 H8 120.1 . .
C10 C9 C8 121.0(2) . .
O4 C9 C8 115.1(2) . .
O4 C9 C10 123.86(19) . .
C9 C10 H10 120.5 . .
C9 C10 C11 118.91(19) . .
C11 C10 H10 120.5 . .
C10 C11 C12 121.5(2) . .
O5 C11 C10 117.14(19) . .
O5 C11 C12 121.4(2) . .
C7 C12 C13 121.46(18) . .
C11 C12 C7 118.48(19) . .
C11 C12 C13 119.95(19) . .
O1 C13 C12 119.19(18) . .
O6 C13 C12 123.61(19) . .
O6 C13 O1 117.18(19) . .
C1 C14 H14A 109.5 . .
C1 C14 H14B 109.5 . .
C1 C14 H14C 109.5 . .
H14A C14 H14B 109.5 . .
H14A C14 H14C 109.5 . .
H14B C14 H14C 109.5 . .
H15A C15 H15B 109.5 . .
H15A C15 H15C 109.5 . .
H15B C15 H15C 109.5 . .
O4 C15 H15A 109.5 . .
O4 C15 H15B 109.5 . .
O4 C15 H15C 109.5 . .
C13 O1 C1 118.34(16) . .
C3 O2 H2 109.5 . .
C9 O4 C15 117.7(2) . .
C11 O5 H5 109.5 . .
H16A C16 H16B 107.8 . .
Cl1 C16 H16A 109.1 . .
Cl1 C16 H16B 109.1 . .
Cl2 C16 H16A 109.1 . .
Cl2 C16 H16B 109.1 . .
Cl2 C16 Cl1 112.52(17) . .

loop_
_geom_bond_atom_site_label_1
_geom_bond_atom_site_label_2
_geom_bond_distance
_geom_bond_site_symmetry_2
C1 C2 1.496(3) .
C1 C6 1.503(3) .
C1 C14 1.529(3) .
C1 O1 1.474(3) .
C2 H2A 0.9300 .
C2 C3 1.330(3) .
C3 C4 1.472(3) .
C3 O2 1.353(2) .
C4 C5 1.465(3) .
C4 O3 1.222(3) .
C5 H5A 0.9300 .
C5 C6 1.340(3) .
C6 C7 1.474(3) .
C7 C8 1.375(3) .
C7 C12 1.413(3) .
C8 H8 0.9300 .
C8 C9 1.407(3) .
C9 C10 1.379(3) .
C9 O4 1.355(3) .
C10 H10 0.9300 .
C10 C11 1.387(3) .
C11 C12 1.402(3) .
C11 O5 1.349(3) .
C12 C13 1.456(3) .
C13 O1 1.340(2) .
C13 O6 1.218(3) .
C14 H14A 0.9600 .
C14 H14B 0.9600 .
C14 H14C 0.9600 .
C15 H15A 0.9600 .
C15 H15B 0.9600 .
C15 H15C 0.9600 .
C15 O4 1.439(3) .
O2 H2 0.8200 .
O5 H5 0.8200 .
C16 H16A 0.9700 .
C16 H16B 0.9700 .
C16 Cl1 1.756(3) .
C16 Cl2 1.721(3) .

loop_
_geom_torsion_atom_site_label_1
_geom_torsion_atom_site_label_2
_geom_torsion_atom_site_label_3
_geom_torsion_atom_site_label_4
_geom_torsion
_geom_torsion_site_symmetry_1
_geom_torsion_site_symmetry_2
_geom_torsion_site_symmetry_3
_geom_torsion_site_symmetry_4
C1 C2 C3 C4 7.9(4) . . . .
C1 C2 C3 O2 -172.3(2) . . . .
C1 C6 C7 C8 -154.3(2) . . . .
C1 C6 C7 C12 25.7(3) . . . .
C2 C1 C6 C5 13.8(3) . . . .
C2 C1 C6 C7 -167.28(19) . . . .
C2 C1 O1 C13 171.68(17) . . . .
C2 C3 C4 C5 2.1(3) . . . .
C2 C3 C4 O3 179.7(2) . . . .
C3 C4 C5 C6 -3.6(3) . . . .
C4 C5 C6 C1 -4.8(3) . . . .
C4 C5 C6 C7 176.4(2) . . . .
C5 C6 C7 C8 24.5(3) . . . .
C5 C6 C7 C12 -155.4(2) . . . .
C6 C1 C2 C3 -15.4(3) . . . .
C6 C1 O1 C13 47.9(2) . . . .
C6 C7 C8 C9 -179.4(2) . . . .
C6 C7 C12 C11 178.85(18) . . . .
C6 C7 C12 C13 2.7(3) . . . .
C7 C8 C9 C10 -0.1(3) . . . .
C7 C8 C9 O4 179.9(2) . . . .
C7 C12 C13 O1 -5.9(3) . . . .
C7 C12 C13 O6 172.4(2) . . . .
C8 C7 C12 C11 -1.1(3) . . . .
C8 C7 C12 C13 -177.2(2) . . . .
C8 C9 C10 C11 0.2(3) . . . .
C8 C9 O4 C15 -179.7(2) . . . .
C9 C10 C11 C12 -0.8(3) . . . .
C9 C10 C11 O5 179.6(2) . . . .
C10 C9 O4 C15 0.3(3) . . . .
C10 C11 C12 C7 1.2(3) . . . .
C10 C11 C12 C13 177.4(2) . . . .
C11 C12 C13 O1 178.03(19) . . . .
C11 C12 C13 O6 -3.7(3) . . . .
C12 C7 C8 C9 0.5(3) . . . .
C12 C13 O1 C1 -21.1(3) . . . .
C14 C1 C2 C3 109.2(3) . . . .
C14 C1 C6 C5 -110.0(2) . . . .
C14 C1 C6 C7 68.9(2) . . . .
C14 C1 O1 C13 -72.4(2) . . . .
O1 C1 C2 C3 -136.0(2) . . . .
O1 C1 C6 C5 131.8(2) . . . .
O1 C1 C6 C7 -49.3(2) . . . .
O2 C3 C4 C5 -177.7(2) . . . .
O2 C3 C4 O3 0.0(3) . . . .
O3 C4 C5 C6 178.8(2) . . . .
O4 C9 C10 C11 -179.8(2) . . . .
O5 C11 C12 C7 -179.15(19) . . . .
O5 C11 C12 C13 -3.0(3) . . . .
O6 C13 O1 C1 160.47(19) . . . .
